data_1567925
loop_
_publ_author_name
'Kynman, Amy E.'
'Elghanayan, Luca'
'Desnoyer, Addison'
'Yang, Yan'
'Severy, Laurent'
'Di Giuseppe, Andrea'
'Tilley, T. Don'
'Maron, Laurent'
'Arnold, Polly Louise'

_publ_section_title
;
 Controlled monodefluorination and alkylation of C(sp3)-F Bonds by
 Lanthanide Photocatalysts: Importance of Metal -- Ligand Cooperativity
;
_journal_name_full 'Chemical Science'
_journal_paper_doi 10.1039/D2SC04192H
_journal_year 2022
_chemical_formula_moiety 'C23 H34 Ce F3 O4 S'
_chemical_formula_sum 'C23 H34 Ce F3 O4 S'
_chemical_formula_weight 603.68
_chemical_name_systematic 5-Ce
_space_group_crystal_system monoclinic
_space_group_IT_number 9
_space_group_name_Hall 'I -2ya'
_space_group_name_H-M_alt 'I 1 a 1'
_atom_sites_solution_hydrogens geom
_atom_sites_solution_primary direct
_audit_creation_date 2021-12-08
_audit_creation_method
;
Olex2 1.3
(compiled 2020.11.12 svn.r5f609507 for OlexSys, GUI svn.r6408)
;
_audit_update_record
;
2022-01-04 deposited with the CCDC.	2022-11-07 downloaded from the CCDC.
;
_cell_angle_alpha 90
_cell_angle_beta 108.821(2)
_cell_angle_gamma 90
_cell_formula_units_Z 4
_cell_length_a 17.5622(3)
_cell_length_b 9.40990(10)
_cell_length_c 16.2878(3)
_cell_measurement_reflns_used 21575
_cell_measurement_temperature 99.99(11)
_cell_measurement_theta_max 29.4540
_cell_measurement_theta_min 2.4800
_cell_volume 2547.78(8)
_computing_cell_refinement 'CrysAlisPro 1.171.40.77a (Rigaku OD, 2020)'
_computing_data_collection 'CrysAlisPro 1.171.40.77a (Rigaku OD, 2020)'
_computing_data_reduction 'CrysAlisPro 1.171.40.77a (Rigaku OD, 2020)'
_computing_molecular_graphics 'Olex2 1.3 (Dolomanov et al., 2009)'
_computing_publication_material 'Olex2 1.3 (Dolomanov et al., 2009)'
_computing_structure_refinement 'SHELXL 2018/3 (Sheldrick, 2015)'
_computing_structure_solution 'SHELXS  (Sheldrick, 2008)'
_diffrn_ambient_environment N~2~
_diffrn_ambient_temperature 99.99(11)
_diffrn_detector 'Hybrid Pixel Array Detector'
_diffrn_detector_area_resol_mean 10.0000
_diffrn_detector_type HyPix
_diffrn_measured_fraction_theta_full 1.000
_diffrn_measured_fraction_theta_max 0.876
_diffrn_measurement_device 'four-circle diffractometer'
_diffrn_measurement_device_type 'XtaLAB Synergy, Dualflex, HyPix'
_diffrn_measurement_method '\w scans'
_diffrn_orient_matrix_type 'CrysAlisPro convention (1999,Acta A55,543-557)'
_diffrn_orient_matrix_UB_11 0.0075481000
_diffrn_orient_matrix_UB_12 -0.0218671000
_diffrn_orient_matrix_UB_13 0.0435827000
_diffrn_orient_matrix_UB_21 -0.0080779000
_diffrn_orient_matrix_UB_22 0.0699134000
_diffrn_orient_matrix_UB_23 0.0112217000
_diffrn_orient_matrix_UB_31 -0.0412188000
_diffrn_orient_matrix_UB_32 -0.0176885000
_diffrn_orient_matrix_UB_33 -0.0095980000
_diffrn_radiation_monochromator mirror
_diffrn_radiation_probe x-ray
_diffrn_radiation_type 'Mo K\a'
_diffrn_radiation_wavelength 0.71073
_diffrn_reflns_av_R_equivalents 0.0752
_diffrn_reflns_av_unetI/netI 0.0465
_diffrn_reflns_Laue_measured_fraction_full 1.000
_diffrn_reflns_Laue_measured_fraction_max 0.876
_diffrn_reflns_limit_h_max 24
_diffrn_reflns_limit_h_min -22
_diffrn_reflns_limit_k_max 13
_diffrn_reflns_limit_k_min -13
_diffrn_reflns_limit_l_max 22
_diffrn_reflns_limit_l_min -23
_diffrn_reflns_number 28412
_diffrn_reflns_point_group_measured_fraction_full 0.979
_diffrn_reflns_point_group_measured_fraction_max 0.790
_diffrn_reflns_theta_full 25.242
_diffrn_reflns_theta_max 30.870
_diffrn_reflns_theta_min 2.450
_diffrn_source 'micro-focus sealed X-ray tube'
_diffrn_source_type 'PhotonJet (Mo) X-ray Source'
_exptl_absorpt_coefficient_mu 1.916
_exptl_absorpt_correction_T_max 0.839
_exptl_absorpt_correction_T_min 0.763
_exptl_absorpt_correction_type analytical
_exptl_crystal_colour 'clear light yellow'
_exptl_crystal_density_diffrn 1.574
_exptl_crystal_description block
_exptl_crystal_F_000 1220
_exptl_crystal_size_max 0.374
_exptl_crystal_size_mid 0.263
_exptl_crystal_size_min 0.203
_refine_diff_density_max 0.912
_refine_diff_density_min -1.340
_refine_diff_density_rms 0.093
_refine_ls_abs_structure_details
;
 Flack x determined using 2516 quotients [(I+)-(I-)]/[(I+)+(I-)]
 (Parsons, Flack and Wagner, Acta Cryst. B69 (2013) 249-259).
;
_refine_ls_abs_structure_Flack -0.033(19)
_refine_ls_extinction_method none
_refine_ls_goodness_of_fit_ref 0.928
_refine_ls_hydrogen_treatment constr
_refine_ls_matrix_type full
_refine_ls_number_parameters 297
_refine_ls_number_reflns 6338
_refine_ls_number_restraints 2
_refine_ls_restrained_S_all 0.928
_refine_ls_R_factor_all 0.0432
_refine_ls_R_factor_gt 0.0413
_refine_ls_shift/su_max 0.000
_refine_ls_shift/su_mean 0.000
_refine_ls_structure_factor_coef Fsqd
_refine_ls_weighting_details 'w=1/[\s^2^(Fo^2^)+(0.1000P)^2^] where P=(Fo^2^+2Fc^2^)/3'
_refine_ls_weighting_scheme calc
_refine_ls_wR_factor_gt 0.1179
_refine_ls_wR_factor_ref 0.1200
_reflns_Friedel_coverage 0.802
_reflns_Friedel_fraction_full 0.957
_reflns_Friedel_fraction_max 0.704
_reflns_number_gt 5948
_reflns_number_total 6338
_reflns_threshold_expression 'I > 2\s(I)'
_cod_data_source_file d2sc04192h1.cif
_cod_data_source_block pla21004_refinalized
_cod_database_code 1567925
_shelx_shelxl_version_number 2018/3
_chemical_oxdiff_formula 'Ce1 S1 O5 F3 C25 H35'
_shelx_space_group_comment
;
The symmetry employed for this shelxl refinement is uniquely defined
by the following loop, which should always be used as a source of
symmetry information in preference to the above space-group names.
They are only intended as comments.
;
_reflns_odcompleteness_completeness 99.96
_reflns_odcompleteness_iscentric 1
_reflns_odcompleteness_theta 26.32
_olex2_refinement_description
;
1. Fixed Uiso
 At 1.2 times of:
  All C(H) groups, All C(H,H) groups
 At 1.5 times of:
  All C(H,H,H) groups
2.a Secondary CH2 refined with riding coordinates:
 C21(H21A,H21B), C22(H22A,H22B), C19(H19A,H19B), C20(H20A,H20B)
2.b Aromatic/amide H refined with riding coordinates:
 C10(H10), C3(H3)
2.c Idealised Me refined as rotating group:
 C15(H15A,H15B,H15C), C17(H17A,H17B,H17C), C16(H16A,H16B,H16C), C18(H18A,H18B,
 H18C), C7(H7A,H7B,H7C), C8(H8A,H8B,H8C), C5(H5A,H5B,H5C), C6(H6A,H6B,H6C)
;
_olex2_submission_special_instructions 'No special instructions were received'
_oxdiff_exptl_absorpt_empirical_full_max 1.419
_oxdiff_exptl_absorpt_empirical_full_min 0.691

loop_
_space_group_symop_operation_xyz
'x, y, z'
'x+1/2, -y, z'
'x+1/2, y+1/2, z+1/2'
'x+1, -y+1/2, z+1/2'

loop_
_atom_site_label
_atom_site_type_symbol
_atom_site_fract_x
_atom_site_fract_y
_atom_site_fract_z
_atom_site_U_iso_or_equiv
_atom_site_adp_type
_atom_site_occupancy
_atom_site_site_symmetry_order
_atom_site_calc_flag
_atom_site_refinement_flags_posn
_atom_site_refinement_flags_adp
_atom_site_refinement_flags_occupancy
_atom_site_disorder_assembly
_atom_site_disorder_group
Ce1 Ce 0.48799(2) 0.05078(3) 0.50157(2) 0.03441(12) Uani 1 1 d . . . . .
S1 S 0.55447(13) 0.36632(18) 0.49594(13) 0.0473(4) Uani 1 1 d . . . . .
O4 O 0.5477(4) -0.0534(4) 0.3925(4) 0.0406(12) Uani 1 1 d . . . . .
F1 F 0.6984(4) 0.2669(8) 0.5711(6) 0.098(3) Uani 1 1 d . . . . .
C14 C 0.3385(6) -0.0451(7) 0.4000(7) 0.0427(18) Uani 1 1 d . . . . .
C13 C 0.3520(5) 0.0712(9) 0.3521(5) 0.0432(16) Uani 1 1 d . . . . .
C11 C 0.3369(4) 0.1607(8) 0.4778(5) 0.0430(14) Uani 1 1 d . . . . .
O1 O 0.5288(4) 0.3053(6) 0.5655(4) 0.0499(12) Uani 1 1 d . . . . .
C15 C 0.3284(5) 0.2620(9) 0.5447(5) 0.0511(17) Uani 1 1 d . . . . .
H15A H 0.326465 0.209935 0.594696 0.077 Uiso 1 1 calc R U . . .
H15B H 0.279753 0.315751 0.521405 0.077 Uiso 1 1 calc R U . . .
H15C H 0.373638 0.325481 0.561208 0.077 Uiso 1 1 calc R U . . .
F2 F 0.6788(6) 0.4780(9) 0.6098(7) 0.094(3) Uani 1 1 d . . . . .
C21 C 0.6133(5) -0.2377(10) 0.3458(6) 0.060(2) Uani 1 1 d . . . . .
H21A H 0.655065 -0.262425 0.399392 0.072 Uiso 1 1 calc R U . . .
H21B H 0.605852 -0.316010 0.305193 0.072 Uiso 1 1 calc R U . . .
C12 C 0.3500(4) 0.1972(9) 0.3984(5) 0.0439(15) Uani 1 1 d . . . . .
C17 C 0.3614(7) 0.0653(11) 0.2624(7) 0.055(2) Uani 1 1 d . . . . .
H17A H 0.408626 0.117310 0.262930 0.083 Uiso 1 1 calc R U . . .
H17B H 0.314994 0.106691 0.220643 0.083 Uiso 1 1 calc R U . . .
H17C H 0.366683 -0.031888 0.247056 0.083 Uiso 1 1 calc R U . . .
C22 C 0.5358(5) -0.2006(8) 0.3618(5) 0.0465(15) Uani 1 1 d . . . . .
H22A H 0.490388 -0.208077 0.308784 0.056 Uiso 1 1 calc R U . . .
H22B H 0.526655 -0.262575 0.405297 0.056 Uiso 1 1 calc R U . . .
C10 C 0.3296(4) 0.0102(10) 0.4774(5) 0.0446(15) Uani 1 1 d . . . . .
H10 H 0.320510 -0.043614 0.521227 0.054 Uiso 1 1 calc R U . . .
O2 O 0.5448(4) 0.2596(5) 0.4288(4) 0.0544(13) Uani 1 1 d . . . . .
F3 F 0.6929(6) 0.4427(7) 0.4852(8) 0.095(3) Uani 1 1 d . . . . .
O3 O 0.5255(5) 0.5035(7) 0.4675(5) 0.0673(18) Uani 1 1 d . . . . .
C19 C 0.6075(5) 0.0119(11) 0.3593(6) 0.0510(17) Uani 1 1 d . . . . .
H19A H 0.653238 0.045348 0.406666 0.061 Uiso 1 1 calc R U . . .
H19B H 0.584278 0.091718 0.321862 0.061 Uiso 1 1 calc R U . . .
C20 C 0.6330(5) -0.1039(12) 0.3085(6) 0.057(2) Uani 1 1 d . . . . .
H20A H 0.603294 -0.097146 0.247054 0.069 Uiso 1 1 calc R U . . .
H20B H 0.690127 -0.098128 0.316628 0.069 Uiso 1 1 calc R U . . .
C016 C 0.6619(7) 0.3902(11) 0.5434(8) 0.069(3) Uani 1 1 d . . . . .
C16 C 0.3490(6) 0.3473(10) 0.3655(6) 0.058(2) Uani 1 1 d . . . . .
H16A H 0.376984 0.350690 0.323664 0.088 Uiso 1 1 calc R U . . .
H16B H 0.375070 0.409248 0.413083 0.088 Uiso 1 1 calc R U . . .
H16C H 0.294377 0.377429 0.338715 0.088 Uiso 1 1 calc R U . . .
C18 C 0.3267(6) -0.1996(11) 0.3712(6) 0.055(2) Uani 1 1 d . . . . .
H18A H 0.319177 -0.205425 0.310247 0.083 Uiso 1 1 calc R U . . .
H18B H 0.280135 -0.237136 0.382343 0.083 Uiso 1 1 calc R U . . .
H18C H 0.373248 -0.253674 0.402822 0.083 Uiso 1 1 calc R U . . .
C2 C 0.4933(4) -0.1785(8) 0.6147(5) 0.0438(15) Uani 1 1 d . . . . .
C3 C 0.5655(5) -0.1833(8) 0.5937(5) 0.0453(16) Uani 1 1 d . . . . .
H3 H 0.578101 -0.251530 0.558768 0.054 Uiso 1 1 calc R U . . .
C7 C 0.4310(5) -0.2943(11) 0.5960(7) 0.066(3) Uani 1 1 d . . . . .
H7A H 0.380054 -0.254469 0.594016 0.099 Uiso 1 1 calc R U . . .
H7B H 0.446798 -0.364802 0.640910 0.099 Uiso 1 1 calc R U . . .
H7C H 0.426234 -0.337372 0.541171 0.099 Uiso 1 1 calc R U . . .
C1 C 0.4977(6) -0.0553(7) 0.6655(5) 0.0427(17) Uani 1 1 d . . . . .
C4 C 0.5740(5) 0.0110(9) 0.6774(5) 0.0462(16) Uani 1 1 d . . . . .
C9 C 0.6146(5) -0.0707(9) 0.6331(6) 0.0455(18) Uani 1 1 d . . . . .
C8 C 0.4395(8) -0.0113(16) 0.7111(8) 0.075(3) Uani 1 1 d . . . . .
H8A H 0.437203 0.090487 0.713016 0.113 Uiso 1 1 calc R U . . .
H8B H 0.457003 -0.048363 0.769102 0.113 Uiso 1 1 calc R U . . .
H8C H 0.387038 -0.048066 0.680228 0.113 Uiso 1 1 calc R U . . .
C5 C 0.6994(7) -0.0469(14) 0.6317(9) 0.077(4) Uani 1 1 d . . . . .
H5A H 0.699779 -0.050904 0.572918 0.116 Uiso 1 1 calc R U . . .
H5B H 0.734118 -0.119291 0.665328 0.116 Uiso 1 1 calc R U . . .
H5C H 0.717981 0.044714 0.655847 0.116 Uiso 1 1 calc R U . . .
C6 C 0.6058(9) 0.1351(11) 0.7366(7) 0.080(4) Uani 1 1 d . . . . .
H6A H 0.644800 0.185223 0.717767 0.120 Uiso 1 1 calc R U . . .
H6B H 0.630561 0.101455 0.794732 0.120 Uiso 1 1 calc R U . . .
H6C H 0.562228 0.197890 0.734960 0.120 Uiso 1 1 calc R U . . .

loop_
_atom_site_aniso_label
_atom_site_aniso_U_11
_atom_site_aniso_U_22
_atom_site_aniso_U_33
_atom_site_aniso_U_23
_atom_site_aniso_U_13
_atom_site_aniso_U_12
Ce1 0.03720(18) 0.03258(17) 0.03278(17) 0.00032(17) 0.01036(11) -0.00008(16)
S1 0.0633(11) 0.0289(7) 0.0492(10) -0.0027(7) 0.0172(8) -0.0056(7)
O4 0.049(3) 0.037(3) 0.039(3) -0.0026(17) 0.020(2) -0.0010(17)
F1 0.058(3) 0.066(4) 0.162(8) 0.014(4) 0.026(4) 0.000(3)
C14 0.034(4) 0.046(5) 0.044(5) -0.002(3) 0.006(4) -0.004(2)
C13 0.037(4) 0.052(4) 0.035(4) -0.001(3) 0.004(3) -0.001(3)
C11 0.039(3) 0.046(4) 0.044(3) 0.006(3) 0.012(3) 0.010(3)
O1 0.062(3) 0.040(3) 0.045(3) -0.003(2) 0.014(2) -0.001(2)
C15 0.051(4) 0.051(4) 0.051(4) 0.002(3) 0.017(3) 0.014(3)
F2 0.087(5) 0.081(5) 0.095(6) -0.018(4) 0.002(4) -0.030(4)
C21 0.054(4) 0.053(5) 0.062(5) -0.024(4) 0.005(4) 0.007(3)
C12 0.038(3) 0.045(4) 0.044(4) 0.006(3) 0.006(3) 0.008(3)
C17 0.052(5) 0.075(7) 0.038(5) 0.004(3) 0.013(4) 0.003(4)
C22 0.057(4) 0.037(3) 0.044(4) -0.004(3) 0.015(3) -0.002(3)
C10 0.038(3) 0.046(4) 0.048(4) 0.006(4) 0.012(3) 0.004(3)
O2 0.084(4) 0.030(2) 0.057(3) -0.004(2) 0.034(3) -0.007(2)
F3 0.091(6) 0.082(6) 0.124(8) -0.003(4) 0.049(6) -0.035(3)
O3 0.096(5) 0.033(3) 0.065(4) 0.002(3) 0.016(4) -0.007(3)
C19 0.051(4) 0.052(4) 0.055(5) -0.003(4) 0.025(4) -0.001(4)
C20 0.043(4) 0.078(6) 0.052(4) -0.018(4) 0.017(3) -0.003(4)
C016 0.074(6) 0.050(5) 0.084(7) 0.001(5) 0.025(5) -0.013(4)
C16 0.068(5) 0.051(5) 0.054(5) 0.014(4) 0.016(4) 0.010(4)
C18 0.054(4) 0.056(5) 0.053(5) -0.010(4) 0.011(3) -0.007(4)
C2 0.046(4) 0.038(3) 0.044(4) 0.009(3) 0.010(3) -0.001(3)
C3 0.059(4) 0.042(4) 0.035(3) 0.006(3) 0.015(3) 0.015(3)
C7 0.062(5) 0.054(5) 0.070(6) 0.019(4) 0.003(4) -0.016(4)
C1 0.054(5) 0.045(4) 0.031(3) 0.010(2) 0.017(3) 0.010(3)
C4 0.064(5) 0.036(3) 0.034(3) 0.002(3) 0.009(3) -0.004(3)
C9 0.037(4) 0.055(4) 0.039(4) 0.011(3) 0.005(3) -0.001(3)
C8 0.089(8) 0.096(7) 0.052(5) 0.026(6) 0.040(6) 0.047(7)
C5 0.043(6) 0.121(12) 0.065(7) 0.040(6) 0.013(5) 0.002(4)
C6 0.127(10) 0.050(5) 0.043(5) -0.004(4) 0.001(5) -0.018(6)

loop_
_atom_type_symbol
_atom_type_description
_atom_type_scat_dispersion_real
_atom_type_scat_dispersion_imag
_atom_type_scat_source
C C 0.0033 0.0016 'International Tables Vol C Tables 4.2.6.8 and 6.1.1.4'
H H 0.0000 0.0000 'International Tables Vol C Tables 4.2.6.8 and 6.1.1.4'
Ce Ce -0.2486 2.6331 'International Tables Vol C Tables 4.2.6.8 and 6.1.1.4'
F F 0.0171 0.0103 'International Tables Vol C Tables 4.2.6.8 and 6.1.1.4'
O O 0.0106 0.0060 'International Tables Vol C Tables 4.2.6.8 and 6.1.1.4'
S S 0.1246 0.1234 'International Tables Vol C Tables 4.2.6.8 and 6.1.1.4'

loop_
_exptl_crystal_face_index_h
_exptl_crystal_face_index_k
_exptl_crystal_face_index_l
_exptl_crystal_face_perp_dist
3 -7 -19 0.1349
25 1 -8 0.1806
8 -12 3 0.1250
-8 12 -3 0.1250
0 11 13 0.1250
-3 -11 -12 0.1327
14 -9 -14 0.1214
24 -2 -9 0.1827
-22 -4 -1 0.1550
-13 6 -12 0.1349
1 9 -16 0.1084
11 9 -16 0.1266
4 13 0 0.1148
-4 1 23 0.0896
-24 -3 10 0.1677
-11 -9 16 0.0969
6 -8 15 0.0825
18 -3 -20 0.1242

loop_
_geom_angle_atom_site_label_1
_geom_angle_atom_site_label_2
_geom_angle_atom_site_label_3
_geom_angle
_geom_angle_site_symmetry_1
_geom_angle_site_symmetry_3
_geom_angle_publ_flag
O4 Ce1 C14 89.0(3) . . ?
O4 Ce1 C13 81.2(2) . . ?
O4 Ce1 C11 130.1(2) . . ?
O4 Ce1 O1 120.73(18) . . ?
O4 Ce1 C10 118.8(2) . . ?
O4 Ce1 O2 70.88(16) . . ?
O4 Ce1 C2 103.21(19) . . ?
O4 Ce1 C3 80.2(2) . . ?
O4 Ce1 C1 128.2(2) . . ?
O4 Ce1 C4 117.2(2) . . ?
O4 Ce1 C9 88.4(3) . . ?
C14 Ce1 C13 29.2(3) . . ?
C14 Ce1 C2 88.0(2) . . ?
C14 Ce1 C1 102.0(3) . . ?
C14 Ce1 C4 131.6(3) . . ?
C14 Ce1 C9 134.0(2) . . ?
C13 Ce1 C2 117.2(2) . . ?
C11 Ce1 C14 49.7(3) . . ?
C11 Ce1 C13 48.9(2) . . ?
C11 Ce1 C2 101.9(2) . . ?
C11 Ce1 C3 131.2(2) . . ?
C11 Ce1 C1 91.6(2) . . ?
C11 Ce1 C4 111.8(2) . . ?
C11 Ce1 C9 139.0(3) . . ?
O1 Ce1 C14 128.5(2) . . ?
O1 Ce1 C13 109.2(2) . . ?
O1 Ce1 C11 80.8(2) . . ?
O1 Ce1 C10 108.9(2) . . ?
O1 Ce1 O2 53.52(18) . . ?
O1 Ce1 C2 119.5(2) . . ?
O1 Ce1 C3 119.3(2) . . ?
O1 Ce1 C1 91.3(2) . . ?
O1 Ce1 C4 74.1(2) . . ?
O1 Ce1 C9 91.2(2) . . ?
C10 Ce1 C14 30.0(3) . . ?
C10 Ce1 C13 48.6(3) . . ?
C10 Ce1 C11 30.2(2) . . ?
C10 Ce1 C2 78.6(2) . . ?
C10 Ce1 C3 105.7(3) . . ?
C10 Ce1 C1 80.3(3) . . ?
C10 Ce1 C4 108.6(3) . . ?
C10 Ce1 C9 125.5(3) . . ?
O2 Ce1 C14 113.3(2) . . ?
O2 Ce1 C13 84.2(2) . . ?
O2 Ce1 C11 98.2(2) . . ?
O2 Ce1 C10 123.8(2) . . ?
O2 Ce1 C2 157.2(2) . . ?
O2 Ce1 C3 130.0(2) . . ?
O2 Ce1 C1 140.7(2) . . ?
O2 Ce1 C4 113.6(2) . . ?
O2 Ce1 C9 109.0(2) . . ?
C3 Ce1 C14 105.7(2) . . ?
C3 Ce1 C13 131.0(3) . . ?
C3 Ce1 C2 29.4(2) . . ?
C3 Ce1 C1 48.0(2) . . ?
C3 Ce1 C4 47.9(2) . . ?
C3 Ce1 C9 28.9(3) . . ?
C1 Ce1 C13 128.5(3) . . ?
C1 Ce1 C2 29.1(2) . . ?
C4 Ce1 C13 157.2(3) . . ?
C4 Ce1 C2 48.4(2) . . ?
C4 Ce1 C1 29.6(3) . . ?
C9 Ce1 C13 159.6(3) . . ?
C9 Ce1 C2 48.2(3) . . ?
C9 Ce1 C1 48.2(3) . . ?
C9 Ce1 C4 29.0(3) . . ?
O1 S1 Ce1 53.7(2) . . ?
O1 S1 C016 104.9(5) . . ?
O2 S1 Ce1 55.0(2) . . ?
O2 S1 O1 108.7(3) . . ?
O2 S1 C016 105.1(5) . . ?
O3 S1 Ce1 139.7(4) . . ?
O3 S1 O1 116.4(4) . . ?
O3 S1 O2 116.3(4) . . ?
O3 S1 C016 104.0(5) . . ?
C016 S1 Ce1 116.3(3) . . ?
C22 O4 Ce1 124.0(5) . . ?
C19 O4 Ce1 127.3(5) . . ?
C19 O4 C22 108.1(6) . . ?
C13 C14 Ce1 77.3(5) . . ?
C13 C14 C10 107.1(7) . . ?
C13 C14 C18 127.1(10) . . ?
C10 C14 Ce1 72.8(5) . . ?
C10 C14 C18 125.6(9) . . ?
C18 C14 Ce1 120.4(6) . . ?
C14 C13 Ce1 73.5(5) . . ?
C14 C13 C12 108.7(8) . . ?
C14 C13 C17 126.3(8) . . ?
C12 C13 Ce1 75.8(4) . . ?
C12 C13 C17 124.8(8) . . ?
C17 C13 Ce1 120.1(6) . . ?
C15 C11 Ce1 117.1(5) . . ?
C12 C11 Ce1 77.8(4) . . ?
C12 C11 C15 126.3(7) . . ?
C10 C11 Ce1 73.0(4) . . ?
C10 C11 C15 127.5(7) . . ?
C10 C11 C12 106.1(7) . . ?
S1 O1 Ce1 99.4(3) . . ?
C11 C15 H15A 109.5 . . ?
C11 C15 H15B 109.5 . . ?
C11 C15 H15C 109.5 . . ?
H15A C15 H15B 109.5 . . ?
H15A C15 H15C 109.5 . . ?
H15B C15 H15C 109.5 . . ?
H21A C21 H21B 109.2 . . ?
C22 C21 H21A 111.3 . . ?
C22 C21 H21B 111.3 . . ?
C20 C21 H21A 111.3 . . ?
C20 C21 H21B 111.3 . . ?
C20 C21 C22 102.5(7) . . ?
C13 C12 Ce1 75.2(4) . . ?
C13 C12 C11 108.7(7) . . ?
C13 C12 C16 126.6(8) . . ?
C11 C12 Ce1 72.6(4) . . ?
C11 C12 C16 124.1(8) . . ?
C16 C12 Ce1 125.3(6) . . ?
C13 C17 H17A 109.5 . . ?
C13 C17 H17B 109.5 . . ?
C13 C17 H17C 109.5 . . ?
H17A C17 H17B 109.5 . . ?
H17A C17 H17C 109.5 . . ?
H17B C17 H17C 109.5 . . ?
O4 C22 C21 103.9(6) . . ?
O4 C22 H22A 111.0 . . ?
O4 C22 H22B 111.0 . . ?
C21 C22 H22A 111.0 . . ?
C21 C22 H22B 111.0 . . ?
H22A C22 H22B 109.0 . . ?
Ce1 C10 H10 112.9 . . ?
C14 C10 Ce1 77.2(5) . . ?
C14 C10 C11 109.5(7) . . ?
C14 C10 H10 125.3 . . ?
C11 C10 Ce1 76.8(4) . . ?
C11 C10 H10 125.3 . . ?
S1 O2 Ce1 98.3(3) . . ?
O4 C19 H19A 110.6 . . ?
O4 C19 H19B 110.6 . . ?
O4 C19 C20 105.8(7) . . ?
H19A C19 H19B 108.7 . . ?
C20 C19 H19A 110.6 . . ?
C20 C19 H19B 110.6 . . ?
C21 C20 C19 103.7(7) . . ?
C21 C20 H20A 111.0 . . ?
C21 C20 H20B 111.0 . . ?
C19 C20 H20A 111.0 . . ?
C19 C20 H20B 111.0 . . ?
H20A C20 H20B 109.0 . . ?
F1 C016 S1 111.0(7) . . ?
F1 C016 F3 107.5(10) . . ?
F2 C016 S1 111.0(9) . . ?
F2 C016 F1 108.2(11) . . ?
F2 C016 F3 108.4(9) . . ?
F3 C016 S1 110.6(9) . . ?
C12 C16 H16A 109.5 . . ?
C12 C16 H16B 109.5 . . ?
C12 C16 H16C 109.5 . . ?
H16A C16 H16B 109.5 . . ?
H16A C16 H16C 109.5 . . ?
H16B C16 H16C 109.5 . . ?
C14 C18 H18A 109.5 . . ?
C14 C18 H18B 109.5 . . ?
C14 C18 H18C 109.5 . . ?
H18A C18 H18B 109.5 . . ?
H18A C18 H18C 109.5 . . ?
H18B C18 H18C 109.5 . . ?
C3 C2 Ce1 73.1(4) . . ?
C3 C2 C7 125.3(8) . . ?
C7 C2 Ce1 123.6(5) . . ?
C1 C2 Ce1 74.8(4) . . ?
C1 C2 C3 106.4(7) . . ?
C1 C2 C7 127.8(8) . . ?
Ce1 C3 H3 113.0 . . ?
C2 C3 Ce1 77.5(4) . . ?
C2 C3 H3 125.2 . . ?
C9 C3 Ce1 76.5(5) . . ?
C9 C3 C2 109.6(7) . . ?
C9 C3 H3 125.2 . . ?
C2 C7 H7A 109.5 . . ?
C2 C7 H7B 109.5 . . ?
C2 C7 H7C 109.5 . . ?
H7A C7 H7B 109.5 . . ?
H7A C7 H7C 109.5 . . ?
H7B C7 H7C 109.5 . . ?
C2 C1 Ce1 76.1(4) . . ?
C2 C1 C4 108.1(7) . . ?
C2 C1 C8 126.7(10) . . ?
C4 C1 Ce1 75.0(4) . . ?
C4 C1 C8 124.6(9) . . ?
C8 C1 Ce1 122.0(6) . . ?
C1 C4 Ce1 75.4(4) . . ?
C1 C4 C6 124.3(9) . . ?
C9 C4 Ce1 75.0(5) . . ?
C9 C4 C1 107.5(7) . . ?
C9 C4 C6 127.8(10) . . ?
C6 C4 Ce1 121.3(6) . . ?
C3 C9 Ce1 74.6(4) . . ?
C3 C9 C4 108.4(8) . . ?
C3 C9 C5 125.0(10) . . ?
C4 C9 Ce1 76.0(5) . . ?
C4 C9 C5 126.5(9) . . ?
C5 C9 Ce1 118.2(6) . . ?
C1 C8 H8A 109.5 . . ?
C1 C8 H8B 109.5 . . ?
C1 C8 H8C 109.5 . . ?
H8A C8 H8B 109.5 . . ?
H8A C8 H8C 109.5 . . ?
H8B C8 H8C 109.5 . . ?
C9 C5 H5A 109.5 . . ?
C9 C5 H5B 109.5 . . ?
C9 C5 H5C 109.5 . . ?
H5A C5 H5B 109.5 . . ?
H5A C5 H5C 109.5 . . ?
H5B C5 H5C 109.5 . . ?
C4 C6 H6A 109.5 . . ?
C4 C6 H6B 109.5 . . ?
C4 C6 H6C 109.5 . . ?
H6A C6 H6B 109.5 . . ?
H6A C6 H6C 109.5 . . ?
H6B C6 H6C 109.5 . . ?

loop_
_geom_bond_atom_site_label_1
_geom_bond_atom_site_label_2
_geom_bond_distance
_geom_bond_site_symmetry_2
_geom_bond_publ_flag
Ce1 O4 2.533(6) . ?
Ce1 C14 2.764(8) . ?
Ce1 C13 2.814(8) . ?
Ce1 C11 2.756(7) . ?
Ce1 O1 2.618(6) . ?
Ce1 C10 2.707(8) . ?
Ce1 O2 2.651(6) . ?
Ce1 C2 2.820(7) . ?
Ce1 C3 2.764(7) . ?
Ce1 C1 2.803(8) . ?
Ce1 C4 2.799(7) . ?
Ce1 C9 2.787(8) . ?
S1 O1 1.466(6) . ?
S1 O2 1.454(6) . ?
S1 O3 1.410(8) . ?
S1 C016 1.807(12) . ?
O4 C22 1.465(9) . ?
O4 C19 1.463(10) . ?
F1 C016 1.331(13) . ?
C14 C13 1.407(12) . ?
C14 C10 1.419(15) . ?
C14 C18 1.521(12) . ?
C13 C12 1.411(12) . ?
C13 C17 1.525(14) . ?
C11 C15 1.492(11) . ?
C11 C12 1.426(11) . ?
C11 C10 1.422(11) . ?
C15 H15A 0.9600 . ?
C15 H15B 0.9600 . ?
C15 H15C 0.9600 . ?
F2 C016 1.316(15) . ?
C21 H21A 0.9700 . ?
C21 H21B 0.9700 . ?
C21 C22 1.508(12) . ?
C21 C20 1.486(16) . ?
C12 C16 1.508(12) . ?
C17 H17A 0.9600 . ?
C17 H17B 0.9600 . ?
C17 H17C 0.9600 . ?
C22 H22A 0.9700 . ?
C22 H22B 0.9700 . ?
C10 H10 0.9300 . ?
F3 C016 1.332(15) . ?
C19 H19A 0.9700 . ?
C19 H19B 0.9700 . ?
C19 C20 1.521(13) . ?
C20 H20A 0.9700 . ?
C20 H20B 0.9700 . ?
C16 H16A 0.9600 . ?
C16 H16B 0.9600 . ?
C16 H16C 0.9600 . ?
C18 H18A 0.9600 . ?
C18 H18B 0.9600 . ?
C18 H18C 0.9600 . ?
C2 C3 1.418(11) . ?
C2 C7 1.504(10) . ?
C2 C1 1.412(11) . ?
C3 H3 0.9300 . ?
C3 C9 1.386(12) . ?
C7 H7A 0.9600 . ?
C7 H7B 0.9600 . ?
C7 H7C 0.9600 . ?
C1 C4 1.433(13) . ?
C1 C8 1.503(13) . ?
C4 C9 1.398(14) . ?
C4 C6 1.502(12) . ?
C9 C5 1.513(15) . ?
C8 H8A 0.9600 . ?
C8 H8B 0.9600 . ?
C8 H8C 0.9600 . ?
C5 H5A 0.9600 . ?
C5 H5B 0.9600 . ?
C5 H5C 0.9600 . ?
C6 H6A 0.9600 . ?
C6 H6B 0.9600 . ?
C6 H6C 0.9600 . ?

loop_
_geom_torsion_atom_site_label_1
_geom_torsion_atom_site_label_2
_geom_torsion_atom_site_label_3
_geom_torsion_atom_site_label_4
_geom_torsion
_geom_torsion_site_symmetry_1
_geom_torsion_site_symmetry_2
_geom_torsion_site_symmetry_3
_geom_torsion_site_symmetry_4
_geom_torsion_publ_flag
Ce1 S1 C016 F1 2.8(10) . . . . ?
Ce1 S1 C016 F2 -117.6(8) . . . . ?
Ce1 S1 C016 F3 122.0(7) . . . . ?
Ce1 O4 C22 C21 -147.3(6) . . . . ?
Ce1 O4 C19 C20 170.4(5) . . . . ?
Ce1 C14 C13 C12 -68.3(6) . . . . ?
Ce1 C14 C13 C17 115.6(9) . . . . ?
Ce1 C14 C10 C11 70.9(5) . . . . ?
Ce1 C13 C12 C11 -65.5(5) . . . . ?
Ce1 C13 C12 C16 123.2(8) . . . . ?
Ce1 C11 C12 C13 67.1(5) . . . . ?
Ce1 C11 C12 C16 -121.3(8) . . . . ?
Ce1 C11 C10 C14 -71.1(6) . . . . ?
Ce1 C2 C3 C9 70.5(6) . . . . ?
Ce1 C2 C1 C4 -68.8(5) . . . . ?
Ce1 C2 C1 C8 119.8(9) . . . . ?
Ce1 C3 C9 C4 69.1(6) . . . . ?
Ce1 C3 C9 C5 -113.9(9) . . . . ?
Ce1 C1 C4 C9 -68.8(6) . . . . ?
Ce1 C1 C4 C6 118.1(8) . . . . ?
Ce1 C4 C9 C3 -68.2(6) . . . . ?
Ce1 C4 C9 C5 114.9(9) . . . . ?
O4 C19 C20 C21 -22.9(9) . . . . ?
C14 C13 C12 Ce1 66.7(6) . . . . ?
C14 C13 C12 C11 1.3(9) . . . . ?
C14 C13 C12 C16 -170.1(8) . . . . ?
C13 C14 C10 Ce1 -70.4(6) . . . . ?
C13 C14 C10 C11 0.5(9) . . . . ?
O1 S1 O2 Ce1 0.0(4) . . . . ?
O1 S1 C016 F1 59.3(9) . . . . ?
O1 S1 C016 F2 -61.1(9) . . . . ?
O1 S1 C016 F3 178.6(7) . . . . ?
C15 C11 C12 Ce1 114.8(7) . . . . ?
C15 C11 C12 C13 -178.1(7) . . . . ?
C15 C11 C12 C16 -6.5(12) . . . . ?
C15 C11 C10 Ce1 -111.5(7) . . . . ?
C15 C11 C10 C14 177.4(7) . . . . ?
C12 C11 C10 Ce1 71.4(5) . . . . ?
C12 C11 C10 C14 0.3(8) . . . . ?
C17 C13 C12 Ce1 -117.1(9) . . . . ?
C17 C13 C12 C11 177.5(8) . . . . ?
C17 C13 C12 C16 6.2(14) . . . . ?
C22 O4 C19 C20 -1.3(9) . . . . ?
C22 C21 C20 C19 37.5(8) . . . . ?
C10 C14 C13 Ce1 67.2(6) . . . . ?
C10 C14 C13 C12 -1.0(10) . . . . ?
C10 C14 C13 C17 -177.2(8) . . . . ?
C10 C11 C12 Ce1 -68.1(5) . . . . ?
C10 C11 C12 C13 -0.9(8) . . . . ?
C10 C11 C12 C16 170.6(8) . . . . ?
O2 S1 O1 Ce1 0.1(4) . . . . ?
O2 S1 C016 F1 -55.2(10) . . . . ?
O2 S1 C016 F2 -175.6(8) . . . . ?
O2 S1 C016 F3 64.0(8) . . . . ?
O3 S1 O1 Ce1 133.7(4) . . . . ?
O3 S1 O2 Ce1 -133.8(4) . . . . ?
O3 S1 C016 F1 -177.9(9) . . . . ?
O3 S1 C016 F2 61.7(9) . . . . ?
O3 S1 C016 F3 -58.7(9) . . . . ?
C19 O4 C22 C21 24.7(8) . . . . ?
C20 C21 C22 O4 -38.6(8) . . . . ?
C016 S1 O1 Ce1 -111.9(4) . . . . ?
C016 S1 O2 Ce1 111.8(4) . . . . ?
C18 C14 C13 Ce1 -118.7(10) . . . . ?
C18 C14 C13 C12 173.1(8) . . . . ?
C18 C14 C13 C17 -3.1(15) . . . . ?
C18 C14 C10 Ce1 115.4(9) . . . . ?
C18 C14 C10 C11 -173.8(8) . . . . ?
C2 C3 C9 Ce1 -71.2(5) . . . . ?
C2 C3 C9 C4 -2.1(9) . . . . ?
C2 C3 C9 C5 174.9(8) . . . . ?
C2 C1 C4 Ce1 69.6(5) . . . . ?
C2 C1 C4 C9 0.8(9) . . . . ?
C2 C1 C4 C6 -172.3(8) . . . . ?
C3 C2 C1 Ce1 66.8(5) . . . . ?
C3 C2 C1 C4 -2.0(8) . . . . ?
C3 C2 C1 C8 -173.4(8) . . . . ?
C7 C2 C3 Ce1 119.6(7) . . . . ?
C7 C2 C3 C9 -169.9(8) . . . . ?
C7 C2 C1 Ce1 -121.0(8) . . . . ?
C7 C2 C1 C4 170.2(7) . . . . ?
C7 C2 C1 C8 -1.2(13) . . . . ?
C1 C2 C3 Ce1 -68.0(5) . . . . ?
C1 C2 C3 C9 2.5(8) . . . . ?
C1 C4 C9 Ce1 69.0(5) . . . . ?
C1 C4 C9 C3 0.8(9) . . . . ?
C1 C4 C9 C5 -176.1(8) . . . . ?
C8 C1 C4 Ce1 -118.8(8) . . . . ?
C8 C1 C4 C9 172.4(8) . . . . ?
C8 C1 C4 C6 -0.7(13) . . . . ?
C6 C4 C9 Ce1 -118.2(9) . . . . ?
C6 C4 C9 C3 173.6(8) . . . . ?
C6 C4 C9 C5 -3.3(15) . . . . ?

loop_
_exptl_oxdiff_crystal_face_indexfrac_h
_exptl_oxdiff_crystal_face_indexfrac_k
_exptl_oxdiff_crystal_face_indexfrac_l
_exptl_oxdiff_crystal_face_x
_exptl_oxdiff_crystal_face_y
_exptl_oxdiff_crystal_face_z
3.1085 -6.7288 -19.4565 -0.6774 -0.7139 0.1776
24.6220 1.3791 -7.7024 -0.1800 -0.1889 -0.9654
8.2640 -11.9904 3.3607 0.4710 -0.8673 -0.1608
-8.2640 11.9904 -3.3607 -0.4710 0.8673 0.1608
-0.3909 10.7768 12.7854 0.3186 0.9001 -0.2972
-2.5614 -10.6898 -11.9057 -0.3045 -0.8603 0.4089
14.1885 -8.9733 -14.2959 -0.3197 -0.9024 -0.2889
24.4477 -1.9148 -8.6906 -0.1524 -0.4289 -0.8904
-21.7006 -4.2450 -1.3239 -0.1287 -0.1363 0.9823
-12.7221 5.6803 -12.3486 -0.7584 0.3613 0.5424
1.0595 8.9080 -16.4031 -0.9017 0.4302 -0.0438
10.7747 9.2370 -15.6446 -0.8025 0.3832 -0.4574
4.2734 13.0527 -0.1389 -0.2592 0.8765 -0.4057
-4.0001 1.3794 22.5232 0.9213 0.3815 -0.0757
-24.1027 -2.5528 9.9108 0.3058 0.1274 0.9435
-11.2793 -9.1984 15.5243 0.7926 -0.3778 0.4786
5.7197 -7.7519 15.1992 0.8751 -0.4176 -0.2445
17.5584 -2.9292 -19.8035 -0.6665 -0.5689 -0.4818
